data_7214309
loop_
_publ_author_name
'Rao, Yin'
'Li, Zhexian'
'Yin, Guodong'

_publ_section_title
;
 Clean and efficient assembly of functionalized benzofuro[2,3-c]pyridines
 via metal-free one-pot domino reactions
;
_journal_issue 4
_journal_name_full 'Green Chemistry'
_journal_page_first 2213
_journal_paper_doi 10.1039/c3gc42234h
_journal_volume 16
_journal_year 2014
_chemical_formula_sum 'C23 H15 N O'
_chemical_formula_weight 321.36
_chemical_name_systematic
; 
 ? 
;
_space_group_IT_number 29
_symmetry_cell_setting orthorhombic
_symmetry_space_group_name_Hall 'P 2c -2ac'
_symmetry_space_group_name_H-M 'P c a 21'
_atom_sites_solution_hydrogens geom
_atom_sites_solution_primary direct
_atom_sites_solution_secondary difmap
_audit_creation_method SHELXL-97
_cell_angle_alpha 90.00
_cell_angle_beta 90.00
_cell_angle_gamma 90.00
_cell_formula_units_Z 4
_cell_length_a 22.439(5)
_cell_length_b 5.3555(11)
_cell_length_c 13.393(3)
_cell_measurement_reflns_used 2929
_cell_measurement_temperature 298(2)
_cell_measurement_theta_max 25.12
_cell_measurement_theta_min 2.37
_cell_volume 1609.5(6)
_computing_cell_refinement 'Bruker SAINT'
_computing_data_collection 'Bruker APEX2'
_computing_data_reduction 'Bruker SAINT'
_computing_molecular_graphics 'Bruker SHELXTL'
_computing_publication_material 'Bruker SHELXTL'
_computing_structure_refinement 'SHELXL-97 (Sheldrick, 1997)'
_computing_structure_solution 'SHELXS-97 (Sheldrick, 1990)'
_diffrn_ambient_temperature 298(2)
_diffrn_measured_fraction_theta_full 0.991
_diffrn_measured_fraction_theta_max 0.991
_diffrn_measurement_device_type 'Bruker APEX-II CCD'
_diffrn_measurement_method '\f and \w scans'
_diffrn_radiation_monochromator graphite
_diffrn_radiation_source 'fine-focus sealed tube'
_diffrn_radiation_type MoK\a
_diffrn_radiation_wavelength 0.71073
_diffrn_reflns_av_R_equivalents 0.0363
_diffrn_reflns_av_sigmaI/netI 0.0405
_diffrn_reflns_limit_h_max 29
_diffrn_reflns_limit_h_min -30
_diffrn_reflns_limit_k_max 6
_diffrn_reflns_limit_k_min -7
_diffrn_reflns_limit_l_max 18
_diffrn_reflns_limit_l_min -18
_diffrn_reflns_number 13832
_diffrn_reflns_theta_full 28.67
_diffrn_reflns_theta_max 28.67
_diffrn_reflns_theta_min 1.82
_diffrn_standards_number 0
_exptl_absorpt_coefficient_mu 0.081
_exptl_absorpt_correction_T_max 0.9919
_exptl_absorpt_correction_T_min 0.9840
_exptl_absorpt_correction_type none
_exptl_crystal_density_diffrn 1.326
_exptl_crystal_density_meas 0
_exptl_crystal_density_method 'not measured'
_exptl_crystal_F_000 672
_exptl_crystal_size_max 0.20
_exptl_crystal_size_mid 0.10
_exptl_crystal_size_min 0.10
_refine_diff_density_max 0.346
_refine_diff_density_min -0.223
_refine_diff_density_rms 0.044
_refine_ls_abs_structure_details 'Flack H D (1983), Acta Cryst. A39, 876-881'
_refine_ls_abs_structure_Flack 2.5(17)
_refine_ls_extinction_method none
_refine_ls_goodness_of_fit_ref 1.037
_refine_ls_hydrogen_treatment mixed
_refine_ls_matrix_type full
_refine_ls_number_parameters 226
_refine_ls_number_reflns 4094
_refine_ls_number_restraints 1
_refine_ls_restrained_S_all 1.037
_refine_ls_R_factor_all 0.0760
_refine_ls_R_factor_gt 0.0469
_refine_ls_shift/su_max 0.000
_refine_ls_shift/su_mean 0.000
_refine_ls_structure_factor_coef Fsqd
_refine_ls_weighting_details 'calc w=1/[\s^2^(Fo^2^)+(0.0636P)^2^+0.0913P] where P=(Fo^2^+2Fc^2^)/3'
_refine_ls_weighting_scheme calc
_refine_ls_wR_factor_gt 0.1140
_refine_ls_wR_factor_ref 0.1293
_reflns_number_gt 2846
_reflns_number_total 4094
_reflns_threshold_expression >2sigma(I)
_cod_data_source_file c3gc42234h.txt
_cod_data_source_block e:\130918d\work\t
_cod_depositor_comments
;
The following automatic conversions were performed:

'_symmetry_cell_setting' value 'Orthorhombic' changed to
'orthorhombic' according to
/usr/data/users/saulius/crontab/automatic-downloads/current/RSC/lib/dictionaries/cif_core.dic
dictionary named 'cif_core.dic' version 2.4.2 from 2011-04-26.

Automatic conversion script
Id: cif_fix_values 2281 2013-09-26 08:29:07Z andrius 
;
_cod_original_sg_symbol_H-M Pca2(1)
_cod_database_code 7214309

loop_
_symmetry_equiv_pos_as_xyz
'x, y, z'
'-x, -y, z+1/2'
'x+1/2, -y, z'
'-x+1/2, y, z+1/2'

loop_
_atom_site_label
_atom_site_type_symbol
_atom_site_fract_x
_atom_site_fract_y
_atom_site_fract_z
_atom_site_U_iso_or_equiv
_atom_site_adp_type
_atom_site_occupancy
_atom_site_symmetry_multiplicity
_atom_site_calc_flag
_atom_site_refinement_flags
C1 C 0.60471(9) 0.3726(5) 0.53156(15) 0.0487(5) Uani 1 1 d .
C2 C 0.66382(9) 0.4468(5) 0.5269(2) 0.0630(6) Uani 1 1 d .
H2 H 0.6761 0.5862 0.5629 0.076 Uiso 1 1 calc R
C3 C 0.70450(11) 0.3192(6) 0.4705(2) 0.0724(8) Uani 1 1 d .
H3 H 0.7439 0.3724 0.4683 0.087 Uiso 1 1 calc R
C4 C 0.68714(11) 0.1122(6) 0.4169(2) 0.0710(7) Uani 1 1 d .
H4 H 0.7148 0.0242 0.3790 0.085 Uiso 1 1 calc R
C5 C 0.62936(11) 0.0374(5) 0.41971(18) 0.0660(7) Uani 1 1 d .
H5 H 0.6175 -0.1018 0.3833 0.079 Uiso 1 1 calc R
C6 C 0.58815(10) 0.1656(5) 0.47593(16) 0.0580(6) Uani 1 1 d .
H6 H 0.5487 0.1126 0.4766 0.070 Uiso 1 1 calc R
C7 C 0.56028(9) 0.5034(4) 0.59495(15) 0.0464(5) Uani 1 1 d .
C8 C 0.57181(8) 0.7040(4) 0.65689(14) 0.0460(5) Uani 1 1 d .
C9 C 0.52784(9) 0.8157(4) 0.71395(15) 0.0486(5) Uani 1 1 d .
C10 C 0.47030(9) 0.7203(4) 0.70972(16) 0.0513(5) Uani 1 1 d .
H10 H 0.4395 0.7911 0.7467 0.062 Uiso 1 1 calc R
C11 C 0.46045(9) 0.5169(4) 0.64870(15) 0.0466(5) Uani 1 1 d .
C12 C 0.55558(10) 1.0147(4) 0.76985(16) 0.0506(5) Uani 1 1 d .
C13 C 0.53587(11) 1.1957(4) 0.83704(16) 0.0559(5) Uani 1 1 d .
H13 H 0.4960 1.2021 0.8559 0.067 Uiso 1 1 calc R
C14 C 0.57625(12) 1.3653(5) 0.87518(17) 0.0616(6) Uani 1 1 d .
H14 H 0.5638 1.4859 0.9205 0.074 Uiso 1 1 calc R
C15 C 0.63536(12) 1.3553(5) 0.84573(19) 0.0680(7) Uani 1 1 d .
H15 H 0.6619 1.4722 0.8714 0.082 Uiso 1 1 calc R
C16 C 0.65614(11) 1.1794(5) 0.78013(19) 0.0639(6) Uani 1 1 d .
H16 H 0.6959 1.1737 0.7609 0.077 Uiso 1 1 calc R
C17 C 0.61492(10) 1.0111(5) 0.74411(16) 0.0548(5) Uani 1 1 d .
C18 C 0.40143(8) 0.3905(4) 0.64005(15) 0.0478(5) Uani 1 1 d .
C19 C 0.35249(11) 0.4670(5) 0.6959(2) 0.0683(7) Uani 1 1 d .
H19 H 0.3561 0.6005 0.7399 0.082 Uiso 1 1 calc R
C20 C 0.29835(11) 0.3446(6) 0.6862(2) 0.0751(8) Uani 1 1 d .
H20 H 0.2660 0.3969 0.7244 0.090 Uiso 1 1 calc R
C21 C 0.29157(11) 0.1518(5) 0.6228(2) 0.0678(7) Uani 1 1 d .
H21 H 0.2548 0.0736 0.6164 0.081 Uiso 1 1 calc R
C22 C 0.33947(12) 0.0715(5) 0.5677(2) 0.0718(7) Uani 1 1 d .
H22 H 0.3353 -0.0622 0.5239 0.086 Uiso 1 1 calc R
C23 C 0.39376(10) 0.1900(5) 0.57758(18) 0.0612(6) Uani 1 1 d .
H23 H 0.4261 0.1323 0.5408 0.073 Uiso 1 1 calc R
N1 N 0.50390(8) 0.4154(3) 0.59187(12) 0.0489(4) Uani 1 1 d .
O1 O 0.62583(7) 0.8229(3) 0.67455(12) 0.0598(4) Uani 1 1 d .

loop_
_atom_site_aniso_label
_atom_site_aniso_U_11
_atom_site_aniso_U_22
_atom_site_aniso_U_33
_atom_site_aniso_U_23
_atom_site_aniso_U_13
_atom_site_aniso_U_12
C1 0.0420(10) 0.0584(14) 0.0457(9) 0.0107(10) 0.0013(8) 0.0050(10)
C2 0.0424(12) 0.0720(16) 0.0747(14) 0.0016(13) 0.0062(11) 0.0027(12)
C3 0.0459(13) 0.088(2) 0.0828(17) 0.0046(17) 0.0103(12) 0.0062(13)
C4 0.0572(15) 0.088(2) 0.0676(14) 0.0085(15) 0.0156(11) 0.0262(15)
C5 0.0657(15) 0.0720(17) 0.0604(13) -0.0047(13) 0.0039(12) 0.0171(13)
C6 0.0491(13) 0.0723(16) 0.0525(12) 0.0012(12) 0.0049(10) 0.0090(12)
C7 0.0377(10) 0.0567(13) 0.0448(10) 0.0088(9) 0.0005(8) 0.0057(9)
C8 0.0381(10) 0.0527(12) 0.0473(10) 0.0090(9) -0.0069(8) -0.0042(9)
C9 0.0503(12) 0.0501(12) 0.0454(9) 0.0080(9) -0.0039(9) 0.0009(10)
C10 0.0449(12) 0.0567(13) 0.0523(11) 0.0039(11) 0.0040(9) 0.0095(10)
C11 0.0386(10) 0.0533(13) 0.0480(10) 0.0074(9) -0.0001(8) 0.0032(9)
C12 0.0574(13) 0.0481(12) 0.0463(10) 0.0082(9) -0.0082(9) -0.0043(11)
C13 0.0596(14) 0.0557(13) 0.0524(11) 0.0047(11) -0.0025(10) -0.0017(11)
C14 0.0759(17) 0.0559(15) 0.0530(12) 0.0017(11) -0.0099(11) -0.0051(13)
C15 0.0766(17) 0.0636(16) 0.0639(14) 0.0100(13) -0.0234(13) -0.0138(13)
C16 0.0504(14) 0.0766(17) 0.0648(13) 0.0125(14) -0.0125(11) -0.0055(12)
C17 0.0610(14) 0.0554(13) 0.0482(11) 0.0064(10) -0.0061(10) 0.0017(11)
C18 0.0363(10) 0.0552(13) 0.0520(10) 0.0097(10) -0.0006(8) 0.0025(9)
C19 0.0517(14) 0.0735(17) 0.0797(17) -0.0195(14) 0.0082(12) -0.0009(13)
C20 0.0422(13) 0.087(2) 0.096(2) -0.0154(16) 0.0160(12) -0.0011(12)
C21 0.0519(13) 0.0729(19) 0.0785(16) -0.0028(13) 0.0021(12) -0.0116(11)
C22 0.0692(17) 0.0643(16) 0.0821(17) -0.0127(14) 0.0055(13) -0.0128(13)
C23 0.0514(13) 0.0629(15) 0.0694(14) -0.0014(13) 0.0152(11) 0.0049(11)
N1 0.0431(9) 0.0532(10) 0.0504(9) 0.0020(9) -0.0018(7) 0.0016(8)
O1 0.0458(8) 0.0712(11) 0.0624(9) 0.0032(8) -0.0025(7) -0.0031(7)

loop_
_atom_type_symbol
_atom_type_description
_atom_type_scat_dispersion_real
_atom_type_scat_dispersion_imag
_atom_type_scat_source
C C 0.0033 0.0016 'International Tables Vol C Tables 4.2.6.8 and 6.1.1.4'
H H 0.0000 0.0000 'International Tables Vol C Tables 4.2.6.8 and 6.1.1.4'
N N 0.0061 0.0033 'International Tables Vol C Tables 4.2.6.8 and 6.1.1.4'
O O 0.0106 0.0060 'International Tables Vol C Tables 4.2.6.8 and 6.1.1.4'

loop_
_geom_angle_atom_site_label_1
_geom_angle_atom_site_label_2
_geom_angle_atom_site_label_3
_geom_angle
C2 C1 C6 117.5(2)
C2 C1 C7 122.2(2)
C6 C1 C7 120.29(19)
C3 C2 C1 121.4(3)
C3 C2 H2 119.3
C1 C2 H2 119.3
C2 C3 C4 120.1(2)
C2 C3 H3 120.0
C4 C3 H3 120.0
C5 C4 C3 119.5(2)
C5 C4 H4 120.2
C3 C4 H4 120.2
C4 C5 C6 120.7(3)
C4 C5 H5 119.7
C6 C5 H5 119.7
C5 C6 C1 120.8(2)
C5 C6 H6 119.6
C1 C6 H6 119.6
N1 C7 C8 117.72(18)
N1 C7 C1 116.5(2)
C8 C7 C1 125.75(18)
C7 C8 C9 122.28(18)
C7 C8 O1 128.46(19)
C9 C8 O1 109.25(19)
C8 C9 C10 118.8(2)
C8 C9 C12 107.35(18)
C10 C9 C12 133.9(2)
C11 C10 C9 117.59(19)
C11 C10 H10 121.2
C9 C10 H10 121.2
N1 C11 C10 122.40(19)
N1 C11 C18 114.48(19)
C10 C11 C18 123.12(19)
C17 C12 C13 118.6(2)
C17 C12 C9 106.1(2)
C13 C12 C9 135.3(2)
C14 C13 C12 119.2(2)
C14 C13 H13 120.4
C12 C13 H13 120.4
C13 C14 C15 119.9(2)
C13 C14 H14 120.1
C15 C14 H14 120.1
C16 C15 C14 122.3(2)
C16 C15 H15 118.8
C14 C15 H15 118.8
C15 C16 C17 116.5(2)
C15 C16 H16 121.8
C17 C16 H16 121.8
C12 C17 C16 123.6(2)
C12 C17 O1 110.33(19)
C16 C17 O1 126.1(2)
C23 C18 C19 117.3(2)
C23 C18 C11 120.92(18)
C19 C18 C11 121.7(2)
C20 C19 C18 120.2(2)
C20 C19 H19 119.9
C18 C19 H19 119.9
C21 C20 C19 121.4(2)
C21 C20 H20 119.3
C19 C20 H20 119.3
C20 C21 C22 119.4(2)
C20 C21 H21 120.3
C22 C21 H21 120.3
C21 C22 C23 119.7(3)
C21 C22 H22 120.1
C23 C22 H22 120.1
C18 C23 C22 121.9(2)
C18 C23 H23 119.0
C22 C23 H23 119.0
C7 N1 C11 121.21(19)
C8 O1 C17 106.98(17)

loop_
_geom_bond_atom_site_label_1
_geom_bond_atom_site_label_2
_geom_bond_distance
C1 C2 1.386(3)
C1 C6 1.387(3)
C1 C7 1.485(3)
C2 C3 1.368(4)
C2 H2 0.9300
C3 C4 1.377(4)
C3 H3 0.9300
C4 C5 1.357(4)
C4 H4 0.9300
C5 C6 1.376(3)
C5 H5 0.9300
C6 H6 0.9300
C7 N1 1.351(3)
C7 C8 1.382(3)
C8 C9 1.384(3)
C8 O1 1.389(2)
C9 C10 1.390(3)
C9 C12 1.444(3)
C10 C11 1.380(3)
C10 H10 0.9300
C11 N1 1.351(3)
C11 C18 1.492(3)
C12 C17 1.375(3)
C12 C13 1.395(3)
C13 C14 1.381(3)
C13 H13 0.9300
C14 C15 1.385(4)
C14 H14 0.9300
C15 C16 1.370(4)
C15 H15 0.9300
C16 C17 1.378(3)
C16 H16 0.9300
C17 O1 1.394(3)
C18 C23 1.372(3)
C18 C19 1.390(3)
C19 C20 1.386(3)
C19 H19 0.9300
C20 C21 1.345(4)
C20 H20 0.9300
C21 C22 1.373(4)
C21 H21 0.9300
C22 C23 1.380(3)
C22 H22 0.9300
C23 H23 0.9300

loop_
_geom_hbond_atom_site_label_D
_geom_hbond_atom_site_label_H
_geom_hbond_atom_site_label_A
_geom_hbond_distance_DH
_geom_hbond_distance_HA
_geom_hbond_distance_DA
_geom_hbond_angle_DHA
C2 H2 O1 0.93 2.26 2.949(3) 130.2

loop_
_geom_torsion_atom_site_label_1
_geom_torsion_atom_site_label_2
_geom_torsion_atom_site_label_3
_geom_torsion_atom_site_label_4
_geom_torsion
C6 C1 C2 C3 -0.7(4)
C7 C1 C2 C3 177.9(2)
C1 C2 C3 C4 -0.1(4)
C2 C3 C4 C5 0.6(4)
C3 C4 C5 C6 -0.3(4)
C4 C5 C6 C1 -0.5(4)
C2 C1 C6 C5 1.0(3)
C7 C1 C6 C5 -177.7(2)
C2 C1 C7 N1 179.0(2)
C6 C1 C7 N1 -2.4(3)
C2 C1 C7 C8 -1.6(3)
C6 C1 C7 C8 177.0(2)
N1 C7 C8 C9 -0.5(3)
C1 C7 C8 C9 -179.87(19)
N1 C7 C8 O1 178.37(18)
C1 C7 C8 O1 -1.0(3)
C7 C8 C9 C10 0.9(3)
O1 C8 C9 C10 -178.20(18)
C7 C8 C9 C12 179.28(19)
O1 C8 C9 C12 0.2(2)
C8 C9 C10 C11 0.4(3)
C12 C9 C10 C11 -177.4(2)
C9 C10 C11 N1 -2.1(3)
C9 C10 C11 C18 177.71(19)
C8 C9 C12 C17 -0.5(2)
C10 C9 C12 C17 177.6(2)
C8 C9 C12 C13 178.2(2)
C10 C9 C12 C13 -3.7(4)
C17 C12 C13 C14 0.2(3)
C9 C12 C13 C14 -178.4(2)
C12 C13 C14 C15 0.6(3)
C13 C14 C15 C16 -0.8(4)
C14 C15 C16 C17 0.2(3)
C13 C12 C17 C16 -0.9(3)
C9 C12 C17 C16 178.1(2)
C13 C12 C17 O1 -178.38(18)
C9 C12 C17 O1 0.6(2)
C15 C16 C17 C12 0.7(3)
C15 C16 C17 O1 177.8(2)
N1 C11 C18 C23 -0.8(3)
C10 C11 C18 C23 179.4(2)
N1 C11 C18 C19 178.0(2)
C10 C11 C18 C19 -1.9(3)
C23 C18 C19 C20 -1.0(4)
C11 C18 C19 C20 -179.8(2)
C18 C19 C20 C21 -0.4(5)
C19 C20 C21 C22 1.1(5)
C20 C21 C22 C23 -0.3(4)
C19 C18 C23 C22 1.8(4)
C11 C18 C23 C22 -179.5(2)
C21 C22 C23 C18 -1.1(4)
C8 C7 N1 C11 -1.2(3)
C1 C7 N1 C11 178.23(17)
C10 C11 N1 C7 2.6(3)
C18 C11 N1 C7 -177.29(17)
C7 C8 O1 C17 -178.9(2)
C9 C8 O1 C17 0.2(2)
C12 C17 O1 C8 -0.5(2)
C16 C17 O1 C8 -177.9(2)
